data_7062950
loop_
_publ_author_name
'Wang, Ling-Li'
'Wang, Kai-Tong'
'Duan, Wen-Long'
'Luan, Jian'
'Han, Xiao-Ri'

_publ_section_title
;
 Influence of bridging atoms in copper-based coordination polymers for
 enhancing urease inhibition activity
;
_journal_issue 6
_journal_name_full 'New Journal of Chemistry'
_journal_page_first 2787
_journal_page_last 2795
_journal_paper_doi 10.1039/D3NJ05051C
_journal_volume 48
_journal_year 2024
_chemical_formula_sum 'C49 H55 Cl Cu2 N8 O16'
_chemical_formula_weight 1174.54
_space_group_IT_number 15
_space_group_name_Hall '-C 2yc'
_space_group_name_H-M_alt 'C 1 2/c 1'
_symmetry_cell_setting monoclinic
_symmetry_space_group_name_H-M 'C 1 2/c 1'
_atom_sites_solution_hydrogens geom
_atom_sites_solution_primary direct
_atom_sites_solution_secondary difmap
_audit_creation_method SHELXL-97
_audit_update_record
;
2023-09-30 deposited with the CCDC.	2024-01-05 downloaded from the CCDC.
;
_cell_angle_alpha 90.00
_cell_angle_beta 101.857(2)
_cell_angle_gamma 90.00
_cell_formula_units_Z 4
_cell_length_a 14.4011(8)
_cell_length_b 16.9452(8)
_cell_length_c 22.2478(12)
_cell_measurement_reflns_used 42125
_cell_measurement_temperature 296(2)
_cell_measurement_theta_max 28.92
_cell_measurement_theta_min 2.23
_cell_volume 5313.3(5)
_computing_cell_refinement 'SMART (Bruker, 2001)'
_computing_data_collection 'SMART (Bruker, 2001)'
_computing_data_reduction 'SAINT+ (Bruker, 1999)'
_computing_molecular_graphics 'PLATON (Spek, 2003)'
_computing_publication_material 'SHELXTL (1998)'
_computing_structure_refinement 'SHELXL-97 (Sheldrick, 2008)'
_computing_structure_solution 'SHELXS-97 (Sheldrick, 2008)'
_diffrn_ambient_temperature 296(2)
_diffrn_measured_fraction_theta_full 0.994
_diffrn_measured_fraction_theta_max 0.994
_diffrn_measurement_device_type 'CCD area detector'
_diffrn_measurement_method 'phi and omega scans'
_diffrn_radiation_monochromator graphite
_diffrn_radiation_source 'fine-focus sealed tube'
_diffrn_radiation_type MoK\a
_diffrn_radiation_wavelength 0.71073
_diffrn_reflns_av_R_equivalents 0.0495
_diffrn_reflns_av_sigmaI/netI 0.0400
_diffrn_reflns_limit_h_max 17
_diffrn_reflns_limit_h_min -19
_diffrn_reflns_limit_k_max 21
_diffrn_reflns_limit_k_min -22
_diffrn_reflns_limit_l_max 30
_diffrn_reflns_limit_l_min -30
_diffrn_reflns_number 42125
_diffrn_reflns_theta_full 28.92
_diffrn_reflns_theta_max 28.92
_diffrn_reflns_theta_min 2.23
_exptl_absorpt_coefficient_mu 0.927
_exptl_absorpt_correction_T_max 0.886
_exptl_absorpt_correction_T_min 0.854
_exptl_absorpt_correction_type multi-scan
_exptl_absorpt_process_details SADABS
_exptl_crystal_colour BLUE
_exptl_crystal_density_diffrn 1.468
_exptl_crystal_density_method 'not measured'
_exptl_crystal_description BLOCK
_exptl_crystal_F_000 2432
_exptl_crystal_size_max 0.17
_exptl_crystal_size_mid 0.15
_exptl_crystal_size_min 0.13
_refine_diff_density_max 0.734
_refine_diff_density_min -0.514
_refine_diff_density_rms 0.065
_refine_ls_extinction_method none
_refine_ls_goodness_of_fit_ref 1.030
_refine_ls_hydrogen_treatment constr
_refine_ls_matrix_type full
_refine_ls_number_parameters 345
_refine_ls_number_reflns 6977
_refine_ls_number_restraints 0
_refine_ls_restrained_S_all 1.030
_refine_ls_R_factor_all 0.0737
_refine_ls_R_factor_gt 0.0437
_refine_ls_shift/su_max 0.002
_refine_ls_shift/su_mean 0.000
_refine_ls_structure_factor_coef Fsqd
_refine_ls_weighting_details 'calc w=1/[\s^2^(Fo^2^)+(0.0604P)^2^+5.1421P] where P=(Fo^2^+2Fc^2^)/3'
_refine_ls_weighting_scheme calc
_refine_ls_wR_factor_gt 0.1119
_refine_ls_wR_factor_ref 0.1256
_reflns_number_gt 4893
_reflns_number_total 6977
_reflns_threshold_expression >2sigma(I)
_cod_data_source_file d3nj05051c2.cif
_cod_data_source_block Cu_CP_1
_cod_depositor_comments
;
The following automatic conversions were performed:

data item '_symmetry_cell_setting' value 'Monoclinic' was changed to
'monoclinic' in accordance with the
/home/data/users/saulius/crontab/automatic-downloads/rss-feeds/RSC/lib/dictionaries/cif_core.dic
dictionary named 'cif_core.dic' version 2.4.2 last updated on
2011-04-26.

Automatic conversion script
Id: cif_fix_values 8170 2020-07-09 18:12:32Z antanas 

 Adding full bibliography for 7062950--7062951.cif.
;
_cod_original_sg_symbol_H-M 'C 2/c'
_cod_database_code 7062950

loop_
_symmetry_equiv_pos_as_xyz
'x, y, z'
'-x, y, -z+1/2'
'x+1/2, y+1/2, z'
'-x+1/2, y+1/2, -z+1/2'
'-x, -y, -z'
'x, -y, z-1/2'
'-x+1/2, -y+1/2, -z'
'x+1/2, -y+1/2, z-1/2'

loop_
_atom_site_label
_atom_site_type_symbol
_atom_site_fract_x
_atom_site_fract_y
_atom_site_fract_z
_atom_site_U_iso_or_equiv
_atom_site_adp_type
_atom_site_occupancy
_atom_site_symmetry_multiplicity
_atom_site_calc_flag
_atom_site_refinement_flags
_atom_site_disorder_assembly
_atom_site_disorder_group
Cu1 Cu 0.59288(2) 0.469778(16) 0.703711(13) 0.03137(10) Uani 1 1 d . . .
O1 O 0.67051(12) 0.55580(10) 0.67869(8) 0.0388(4) Uani 1 1 d . . .
N1 N 0.69635(14) 0.45563(11) 0.77972(9) 0.0334(4) Uani 1 1 d . . .
C1 C 0.7531(2) 0.39233(16) 0.78930(13) 0.0476(7) Uani 1 1 d . . .
H1A H 0.7405 0.3501 0.7622 0.057 Uiso 1 1 calc R . .
Cl1 Cl 0.5000 0.57301(5) 0.7500 0.0384(2) Uani 1 2 d S . .
O1W O 0.9531(2) 0.64873(15) 1.07261(12) 0.0824(8) Uani 1 1 d . . .
H1WA H 0.9640 0.6932 1.0578 0.099 Uiso 1 1 d R . .
H1WB H 0.9267 0.6265 1.0392 0.099 Uiso 1 1 d R . .
N2 N 0.49700(14) 0.47898(11) 0.62171(9) 0.0327(4) Uani 1 1 d . . .
O2 O 0.73452(16) 0.45674(11) 0.63687(10) 0.0522(5) Uani 1 1 d . . .
C2 C 0.8289(2) 0.38753(18) 0.83749(16) 0.0603(9) Uani 1 1 d . . .
H2A H 0.8671 0.3427 0.8427 0.072 Uiso 1 1 calc R . .
O2W O 0.68098(19) 0.70980(15) 0.76869(13) 0.0843(8) Uani 1 1 d . . .
H2WA H 0.6386 0.7181 0.7895 0.101 Uiso 1 1 d R . .
H2WB H 0.6408 0.6910 0.7387 0.101 Uiso 1 1 d R . .
O3 O 0.54760(13) 0.36277(10) 0.71593(8) 0.0395(4) Uani 1 1 d . . .
N3 N 0.77383(17) 0.65328(13) 0.89056(11) 0.0449(5) Uani 1 1 d . . .
H3B H 0.7447 0.6561 0.8528 0.054 Uiso 1 1 calc R . .
C3 C 0.8485(2) 0.44961(17) 0.87831(14) 0.0523(7) Uani 1 1 d . . .
H3A H 0.8994 0.4470 0.9116 0.063 Uiso 1 1 calc R . .
O3W O 0.9085(4) 0.3530(3) 0.6900(3) 0.204(2) Uani 1 1 d . . .
H3WA H 0.9472 0.3165 0.7045 0.245 Uiso 1 1 d R . .
H3WB H 0.9095 0.3545 0.6519 0.245 Uiso 1 1 d R . .
N4 N 0.86699(17) 0.84884(12) 0.95406(10) 0.0439(5) Uani 1 1 d . . .
H4A H 0.8331 0.8881 0.9378 0.053 Uiso 1 1 calc R . .
C4 C 0.79087(18) 0.51594(14) 0.86869(11) 0.0360(5) Uani 1 1 d . . .
C5 C 0.71565(17) 0.51579(14) 0.81927(11) 0.0336(5) Uani 1 1 d . . .
H5A H 0.6762 0.5598 0.8130 0.040 Uiso 1 1 calc R . .
O5 O 0.85578(17) 0.57460(13) 0.96487(10) 0.0639(6) Uani 1 1 d . . .
O6 O 0.96920(17) 0.80399(11) 1.03713(10) 0.0630(6) Uani 1 1 d . . .
C6 C 0.80980(19) 0.58419(16) 0.91235(12) 0.0416(6) Uani 1 1 d . . .
C7 C 0.7818(2) 0.72428(16) 0.92797(14) 0.0485(7) Uani 1 1 d . . .
H7A H 0.7907 0.7095 0.9709 0.058 Uiso 1 1 calc R . .
H7B H 0.7231 0.7540 0.9174 0.058 Uiso 1 1 calc R . .
C8 C 0.8637(2) 0.77609(15) 0.91905(13) 0.0465(7) Uani 1 1 d . . .
H8A H 0.9228 0.7476 0.9321 0.056 Uiso 1 1 calc R . .
H8B H 0.8567 0.7886 0.8758 0.056 Uiso 1 1 calc R . .
C9 C 0.91982(19) 0.85734(15) 1.00992(12) 0.0391(6) Uani 1 1 d . . .
C10 C 0.36102(19) 0.50134(16) 0.51520(12) 0.0408(6) Uani 1 1 d . . .
H10A H 0.3141 0.5089 0.4802 0.049 Uiso 1 1 calc R . .
C11 C 0.42025(17) 0.56239(14) 0.53903(11) 0.0335(5) Uani 1 1 d . . .
C12 C 0.48577(18) 0.54899(14) 0.59296(11) 0.0357(5) Uani 1 1 d . . .
H12A H 0.5241 0.5908 0.6102 0.043 Uiso 1 1 calc R . .
C13 C 0.44083(19) 0.41935(14) 0.59649(11) 0.0379(6) Uani 1 1 d . . .
H13A H 0.4486 0.3700 0.6152 0.045 Uiso 1 1 calc R . .
C14 C 0.3721(2) 0.42869(16) 0.54387(12) 0.0447(6) Uani 1 1 d . . .
H14A H 0.3336 0.3865 0.5278 0.054 Uiso 1 1 calc R . .
C15 C 0.72627(18) 0.52830(15) 0.64617(11) 0.0377(6) Uani 1 1 d . . .
C16 C 0.77989(19) 0.58746(16) 0.61620(12) 0.0414(6) Uani 1 1 d . . .
C17 C 0.7535(2) 0.66622(18) 0.61308(15) 0.0570(8) Uani 1 1 d . . .
H17A H 0.7050 0.6831 0.6320 0.068 Uiso 1 1 calc R . .
C18 C 0.7985(3) 0.7196(2) 0.58222(18) 0.0776(11) Uani 1 1 d . . .
H18A H 0.7801 0.7723 0.5802 0.093 Uiso 1 1 calc R . .
C19 C 0.8697(3) 0.6959(3) 0.55466(18) 0.0783(12) Uani 1 1 d . . .
H19A H 0.8998 0.7324 0.5340 0.094 Uiso 1 1 calc R . .
C20 C 0.8975(3) 0.6180(3) 0.55724(17) 0.0752(11) Uani 1 1 d . . .
H20A H 0.9460 0.6018 0.5382 0.090 Uiso 1 1 calc R . .
C21 C 0.8523(2) 0.5633(2) 0.58871(15) 0.0580(8) Uani 1 1 d . . .
H21A H 0.8712 0.5107 0.5910 0.070 Uiso 1 1 calc R . .
C22 C 0.5000 0.32926(19) 0.7500 0.0311(7) Uani 1 2 d S . .
C23 C 0.5000 0.24042(19) 0.7500 0.0308(7) Uani 1 2 d S . .
C24 C 0.5753(2) 0.19900(17) 0.73603(14) 0.0502(7) Uani 1 1 d . . .
H24A H 0.6263 0.2259 0.7259 0.060 Uiso 1 1 calc R . .
C25 C 0.5747(3) 0.11709(18) 0.73708(17) 0.0653(9) Uani 1 1 d . . .
H25A H 0.6263 0.0893 0.7288 0.078 Uiso 1 1 calc R . .
C26 C 0.5000 0.0773(2) 0.7500 0.0622(13) Uani 1 2 d S . .
H26A H 0.5000 0.0224 0.7500 0.075 Uiso 1 2 calc SR . .

loop_
_atom_site_aniso_label
_atom_site_aniso_U_11
_atom_site_aniso_U_22
_atom_site_aniso_U_33
_atom_site_aniso_U_23
_atom_site_aniso_U_13
_atom_site_aniso_U_12
Cu1 0.03508(17) 0.02701(16) 0.03084(16) 0.00224(11) 0.00403(12) -0.00466(11)
O1 0.0404(10) 0.0358(9) 0.0407(10) 0.0014(7) 0.0096(8) -0.0087(7)
N1 0.0347(10) 0.0294(10) 0.0350(11) -0.0013(8) 0.0047(9) -0.0022(8)
C1 0.0519(16) 0.0369(14) 0.0500(17) -0.0097(12) 0.0016(13) 0.0054(12)
Cl1 0.0356(4) 0.0362(5) 0.0435(5) 0.000 0.0083(4) 0.000
O1W 0.099(2) 0.0600(15) 0.0721(17) 0.0071(12) -0.0191(14) 0.0001(14)
N2 0.0374(11) 0.0282(10) 0.0307(10) 0.0012(8) 0.0026(8) -0.0019(8)
O2 0.0690(14) 0.0352(11) 0.0543(12) -0.0018(9) 0.0169(11) -0.0048(9)
C2 0.0587(19) 0.0432(17) 0.070(2) -0.0078(15) -0.0082(16) 0.0176(14)
O2W 0.0813(18) 0.0764(17) 0.0871(19) 0.0168(14) -0.0015(15) -0.0226(14)
O3 0.0480(10) 0.0281(9) 0.0415(10) 0.0045(7) 0.0072(8) -0.0065(7)
N3 0.0514(14) 0.0377(12) 0.0428(13) -0.0132(10) 0.0028(11) -0.0065(10)
C3 0.0486(17) 0.0463(16) 0.0530(18) -0.0011(13) -0.0101(14) 0.0079(13)
O3W 0.235(5) 0.201(5) 0.215(5) -0.069(4) 0.132(5) -0.064(4)
N4 0.0561(14) 0.0319(11) 0.0400(12) -0.0070(9) 0.0013(11) -0.0038(10)
C4 0.0387(13) 0.0343(13) 0.0340(13) 0.0003(10) 0.0051(10) -0.0038(10)
C5 0.0343(12) 0.0297(12) 0.0359(13) 0.0003(9) 0.0047(10) -0.0025(9)
O5 0.0796(16) 0.0593(14) 0.0424(12) -0.0087(10) -0.0117(11) -0.0047(12)
O6 0.0827(16) 0.0331(11) 0.0618(13) -0.0059(9) -0.0118(12) 0.0111(10)
C6 0.0408(14) 0.0430(15) 0.0393(15) -0.0069(11) 0.0042(12) -0.0086(11)
C7 0.0505(16) 0.0427(15) 0.0521(17) -0.0197(13) 0.0101(13) -0.0038(12)
C8 0.0601(18) 0.0375(14) 0.0433(15) -0.0133(11) 0.0136(13) -0.0053(12)
C9 0.0449(14) 0.0317(13) 0.0396(14) -0.0026(11) 0.0062(12) -0.0045(11)
C10 0.0440(15) 0.0404(14) 0.0337(13) 0.0024(11) -0.0021(11) -0.0058(12)
C11 0.0384(13) 0.0287(12) 0.0335(12) 0.0007(10) 0.0080(10) 0.0016(10)
C12 0.0396(13) 0.0293(12) 0.0363(13) -0.0001(10) 0.0033(11) -0.0027(10)
C13 0.0484(15) 0.0284(12) 0.0354(13) 0.0014(10) 0.0052(11) -0.0057(11)
C14 0.0545(17) 0.0367(14) 0.0385(14) 0.0013(11) -0.0007(12) -0.0132(12)
C15 0.0393(13) 0.0400(14) 0.0316(12) 0.0018(10) 0.0018(11) -0.0064(11)
C16 0.0421(14) 0.0480(15) 0.0339(13) 0.0010(11) 0.0072(11) -0.0127(12)
C17 0.069(2) 0.0471(17) 0.062(2) 0.0040(14) 0.0305(17) -0.0121(15)
C18 0.092(3) 0.056(2) 0.094(3) 0.0160(19) 0.038(2) -0.0191(19)
C19 0.078(3) 0.086(3) 0.074(2) 0.014(2) 0.024(2) -0.039(2)
C20 0.053(2) 0.110(3) 0.070(2) 0.000(2) 0.0297(18) -0.016(2)
C21 0.0484(17) 0.068(2) 0.060(2) 0.0033(16) 0.0174(15) -0.0033(15)
C22 0.0302(17) 0.0308(17) 0.0282(16) 0.000 -0.0033(13) 0.000
C23 0.0388(18) 0.0247(16) 0.0277(16) 0.000 0.0041(14) 0.000
C24 0.0540(17) 0.0405(15) 0.0624(18) -0.0003(13) 0.0268(15) 0.0039(13)
C25 0.084(2) 0.0404(17) 0.079(2) 0.0001(16) 0.034(2) 0.0228(16)
C26 0.100(4) 0.026(2) 0.063(3) 0.000 0.022(3) 0.000

loop_
_atom_type_symbol
_atom_type_description
_atom_type_scat_dispersion_real
_atom_type_scat_dispersion_imag
_atom_type_scat_source
C C 0.0033 0.0016 'International Tables Vol C Tables 4.2.6.8 and 6.1.1.4'
H H 0.0000 0.0000 'International Tables Vol C Tables 4.2.6.8 and 6.1.1.4'
N N 0.0061 0.0033 'International Tables Vol C Tables 4.2.6.8 and 6.1.1.4'
O O 0.0106 0.0060 'International Tables Vol C Tables 4.2.6.8 and 6.1.1.4'
Cu Cu 0.3201 1.2651 'International Tables Vol C Tables 4.2.6.8 and 6.1.1.4'
Cl Cl 0.1484 0.1585 'International Tables Vol C Tables 4.2.6.8 and 6.1.1.4'

loop_
_geom_angle_atom_site_label_1
_geom_angle_atom_site_label_2
_geom_angle_atom_site_label_3
_geom_angle
_geom_angle_site_symmetry_1
_geom_angle_site_symmetry_3
_geom_angle_publ_flag
O3 Cu1 O1 159.83(8) . . ?
O3 Cu1 N1 89.05(8) . . ?
O1 Cu1 N1 87.76(8) . . ?
O3 Cu1 N2 90.64(7) . . ?
O1 Cu1 N2 90.56(7) . . ?
N1 Cu1 N2 174.25(8) . . ?
O3 Cu1 Cl1 111.19(6) . . ?
O1 Cu1 Cl1 88.96(6) . . ?
N1 Cu1 Cl1 95.81(6) . . ?
N2 Cu1 Cl1 89.65(6) . . ?
C15 O1 Cu1 110.33(16) . . ?
C5 N1 C1 117.9(2) . . ?
C5 N1 Cu1 118.47(16) . . ?
C1 N1 Cu1 123.23(17) . . ?
N1 C1 C2 122.4(3) . . ?
Cu1 Cl1 Cu1 93.15(3) 2_656 . ?
C12 N2 C13 117.6(2) . . ?
C12 N2 Cu1 118.91(16) . . ?
C13 N2 Cu1 123.44(16) . . ?
C1 C2 C3 119.5(3) . . ?
C22 O3 Cu1 137.56(18) . . ?
C6 N3 C7 122.7(2) . . ?
C2 C3 C4 118.7(3) . . ?
C9 N4 C8 123.0(2) . . ?
C5 C4 C3 118.0(2) . . ?
C5 C4 C6 121.9(2) . . ?
C3 C4 C6 120.1(2) . . ?
N1 C5 C4 123.4(2) . . ?
O5 C6 N3 123.8(2) . . ?
O5 C6 C4 120.3(3) . . ?
N3 C6 C4 115.9(2) . . ?
N3 C7 C8 112.1(2) . . ?
N4 C8 C7 111.2(2) . . ?
O6 C9 N4 123.0(2) . . ?
O6 C9 C11 120.1(2) . 8_566 ?
N4 C9 C11 116.9(2) . 8_566 ?
C11 C10 C14 119.3(2) . . ?
C10 C11 C12 118.0(2) . . ?
C10 C11 C9 124.5(2) . 8_465 ?
C12 C11 C9 117.6(2) . 8_465 ?
N2 C12 C11 123.5(2) . . ?
N2 C13 C14 122.3(2) . . ?
C13 C14 C10 119.3(2) . . ?
O2 C15 O1 123.1(2) . . ?
O2 C15 C16 120.2(2) . . ?
O1 C15 C16 116.7(2) . . ?
C21 C16 C17 119.4(3) . . ?
C21 C16 C15 120.3(3) . . ?
C17 C16 C15 120.3(3) . . ?
C18 C17 C16 120.4(3) . . ?
C19 C18 C17 120.4(4) . . ?
C18 C19 C20 120.3(3) . . ?
C19 C20 C21 119.6(3) . . ?
C16 C21 C20 119.9(3) . . ?
O3 C22 O3 126.3(3) 2_656 . ?
O3 C22 C23 116.86(16) 2_656 . ?
O3 C22 C23 116.86(16) . . ?
C24 C23 C24 118.9(3) . 2_656 ?
C24 C23 C22 120.56(17) . . ?
C24 C23 C22 120.56(17) 2_656 . ?
C23 C24 C25 119.7(3) . . ?
C26 C25 C24 120.8(3) . . ?
C25 C26 C25 120.0(4) . 2_656 ?

loop_
_geom_bond_atom_site_label_1
_geom_bond_atom_site_label_2
_geom_bond_distance
_geom_bond_site_symmetry_2
_geom_bond_publ_flag
Cu1 O3 1.9646(16) . ?
Cu1 O1 1.9850(17) . ?
Cu1 N1 2.025(2) . ?
Cu1 N2 2.055(2) . ?
Cu1 Cl1 2.5447(7) . ?
O1 C15 1.275(3) . ?
N1 C5 1.338(3) . ?
N1 C1 1.339(3) . ?
C1 C2 1.366(4) . ?
Cl1 Cu1 2.5447(7) 2_656 ?
N2 C12 1.342(3) . ?
N2 C13 1.343(3) . ?
O2 C15 1.240(3) . ?
C2 C3 1.381(4) . ?
O3 C22 1.257(2) . ?
N3 C6 1.331(3) . ?
N3 C7 1.454(3) . ?
C3 C4 1.388(4) . ?
N4 C9 1.325(3) . ?
N4 C8 1.454(3) . ?
C4 C5 1.376(3) . ?
C4 C6 1.499(3) . ?
O5 C6 1.230(3) . ?
O6 C9 1.230(3) . ?
C7 C8 1.516(4) . ?
C9 C11 1.506(3) 8_566 ?
C10 C11 1.376(4) . ?
C10 C14 1.381(4) . ?
C11 C12 1.384(3) . ?
C11 C9 1.506(3) 8_465 ?
C13 C14 1.378(4) . ?
C15 C16 1.503(3) . ?
C16 C21 1.375(4) . ?
C16 C17 1.386(4) . ?
C17 C18 1.376(4) . ?
C18 C19 1.360(6) . ?
C19 C20 1.377(6) . ?
C20 C21 1.400(5) . ?
C22 O3 1.257(2) 2_656 ?
C22 C23 1.505(4) . ?
C23 C24 1.380(3) . ?
C23 C24 1.380(3) 2_656 ?
C24 C25 1.388(4) . ?
C25 C26 1.349(4) . ?
C26 C25 1.349(4) 2_656 ?
